data_4061162
loop_
_publ_author_name
'Fandos, R.'
'Lopez-Solera, I.'
'Otero, A.'
'Rodriguez, A.M.'
'Ruiz, MJ.'
'Terreros, P.'

_publ_section_title
;
Synthesis and Reactivity of Monocyclopentadienyl Tantalum Complexes
with Pincer Dialkoxide Ligands.
;
_journal_name_full Organometallics
_journal_paper_doi 10.1021/om049582+
_journal_year 2004
_chemical_formula_sum 'C20 H28 N O3 Ta'
_chemical_formula_weight 511.38
_space_group_IT_number 19
_symmetry_cell_setting orthorhombic
_symmetry_space_group_name_Hall 'P 2ac 2ab'
_symmetry_space_group_name_H-M 'P 21 21 21'
_cell_angle_alpha 90.00
_cell_angle_beta 90.00
_cell_angle_gamma 90.00
_cell_formula_units_Z 4
_cell_length_a 8.200(2)
_cell_length_b 14.023(7)
_cell_length_c 17.074(4)
_cell_measurement_temperature 200(2)
_cell_volume 1963.3(12)
_diffrn_ambient_temperature 200(2)
_exptl_crystal_density_diffrn 1.730
_cod_database_code 4061162

loop_
_symmetry_equiv_pos_as_xyz
'x, y, z'
'-x+1/2, -y, z+1/2'
'x+1/2, -y+1/2, -z'
'-x, y+1/2, -z+1/2'

loop_
_atom_site_label
_atom_site_type_symbol
_atom_site_fract_x
_atom_site_fract_y
_atom_site_fract_z
_atom_site_U_iso_or_equiv
_atom_site_adp_type
_atom_site_occupancy
_atom_site_symmetry_multiplicity
_atom_site_calc_flag
_atom_site_refinement_flags
_atom_site_disorder_assembly
_atom_site_disorder_group
Ta1 Ta 0.479977(16) 0.946654(9) 0.855293(8) 0.02102(5) Uani 1 1 d . . .
O1 O 0.7129(3) 0.9682(2) 0.86138(19) 0.0387(7) Uani 1 1 d . . .
O2 O 0.4518(4) 0.81119(18) 0.88721(15) 0.0298(6) Uani 1 1 d . . .
O3 O 0.4217(4) 1.04162(19) 0.77368(16) 0.0349(6) Uani 1 1 d . . .
N1 N 0.3352(4) 0.8735(2) 0.76348(19) 0.0241(6) Uani 1 1 d . . .
C1 C 0.6992(5) 0.9076(4) 0.7935(3) 0.0348(9) Uani 1 1 d . . .
C2 C 0.7523(8) 0.9569(5) 0.7197(3) 0.0588(16) Uani 1 1 d . . .
H2A H 0.6956 1.0165 0.7148 0.088 Uiso 1 1 calc . . .
H2B H 0.7277 0.9173 0.6754 0.088 Uiso 1 1 calc . . .
H2C H 0.8676 0.9685 0.7218 0.088 Uiso 1 1 calc . . .
C3 C 0.7866(6) 0.8135(4) 0.8065(3) 0.0497(13) Uani 1 1 d . . .
H3A H 0.7465 0.7842 0.8535 0.075 Uiso 1 1 calc . . .
H3B H 0.9016 0.8249 0.8115 0.075 Uiso 1 1 calc . . .
H3C H 0.7670 0.7721 0.7628 0.075 Uiso 1 1 calc . . .
C4 C 0.3422(8) 1.0244(3) 0.7032(3) 0.0484(14) Uani 1 1 d . . .
H4A H 0.4158 1.0365 0.6598 0.058 Uiso 1 1 calc . . .
H4B H 0.2493 1.0668 0.6981 0.058 Uiso 1 1 calc . . .
C5 C 0.2860(6) 0.9223(3) 0.7013(3) 0.0324(9) Uani 1 1 d . . .
C6 C 0.1960(6) 0.8794(3) 0.6424(3) 0.0402(9) Uani 1 1 d . . .
H6 H 0.1599 0.9141 0.5993 0.048 Uiso 1 1 calc . . .
C7 C 0.1615(6) 0.7831(3) 0.6497(3) 0.0425(10) Uani 1 1 d . . .
H7 H 0.0984 0.7528 0.6119 0.051 Uiso 1 1 calc . . .
C8 C 0.2198(6) 0.7324(3) 0.7124(3) 0.0351(9) Uani 1 1 d . . .
H8 H 0.1998 0.6673 0.7165 0.042 Uiso 1 1 calc . . .
C9 C 0.3085(5) 0.7792(3) 0.7693(2) 0.0266(7) Uani 1 1 d . . .
C10 C 0.3971(6) 0.7379(3) 0.8383(2) 0.0343(9) Uani 1 1 d . . .
H10A H 0.3247 0.6960 0.8672 0.041 Uiso 1 1 calc . . .
H10B H 0.4894 0.7005 0.8203 0.041 Uiso 1 1 calc . . .
C11 C 0.3878(5) 1.0936(3) 0.9295(3) 0.0300(8) Uani 1 1 d . . .
C12 C 0.2474(5) 1.0345(3) 0.9251(3) 0.0324(9) Uani 1 1 d . . .
C13 C 0.2787(5) 0.9511(3) 0.9684(2) 0.0327(8) Uani 1 1 d . . .
C14 C 0.4401(5) 0.9570(3) 0.9975(2) 0.0307(8) Uani 1 1 d . . .
C15 C 0.5065(5) 1.0462(3) 0.9743(2) 0.0286(7) Uani 1 1 d . . .
C16 C 0.3982(8) 1.1918(3) 0.8959(3) 0.0478(12) Uani 1 1 d . . .
H16A H 0.4960 1.2222 0.9141 0.072 Uiso 1 1 calc R . .
H16B H 0.3052 1.2282 0.9123 0.072 Uiso 1 1 calc R . .
H16C H 0.4002 1.1881 0.8398 0.072 Uiso 1 1 calc R . .
C17 C 0.0946(6) 1.0589(5) 0.8826(4) 0.0588(14) Uani 1 1 d . . .
H17A H 0.0370 1.0014 0.8697 0.088 Uiso 1 1 calc R . .
H17B H 0.1210 1.0926 0.8353 0.088 Uiso 1 1 calc R . .
H17C H 0.0272 1.0983 0.9152 0.088 Uiso 1 1 calc R . .
C18 C 0.1618(7) 0.8709(4) 0.9833(3) 0.0508(13) Uani 1 1 d . . .
H18A H 0.1315 0.8705 1.0376 0.076 Uiso 1 1 calc R . .
H18B H 0.2130 0.8114 0.9702 0.076 Uiso 1 1 calc R . .
H18C H 0.0662 0.8794 0.9516 0.076 Uiso 1 1 calc R . .
C19 C 0.5222(8) 0.8855(4) 1.0491(2) 0.0522(13) Uani 1 1 d . . .
H19A H 0.5034 0.9017 1.1030 0.078 Uiso 1 1 calc R . .
H19B H 0.6373 0.8857 1.0388 0.078 Uiso 1 1 calc R . .
H19C H 0.4787 0.8233 1.0386 0.078 Uiso 1 1 calc R . .
C20 C 0.6685(6) 1.0855(4) 0.9984(3) 0.0458(12) Uani 1 1 d . . .
H20A H 0.7083 1.1276 0.9584 0.069 Uiso 1 1 calc R . .
H20B H 0.7443 1.0340 1.0055 0.069 Uiso 1 1 calc R . .
H20C H 0.6569 1.1200 1.0466 0.069 Uiso 1 1 calc R . .

loop_
_atom_site_aniso_label
_atom_site_aniso_U_11
_atom_site_aniso_U_22
_atom_site_aniso_U_33
_atom_site_aniso_U_23
_atom_site_aniso_U_13
_atom_site_aniso_U_12
Ta1 0.02168(6) 0.02132(6) 0.02005(6) -0.00046(5) -0.00059(5) -0.00137(5)
O1 0.0224(12) 0.059(2) 0.0347(15) -0.0192(15) 0.0048(12) -0.0060(12)
O2 0.0413(16) 0.0222(12) 0.0259(12) 0.0039(10) 0.0009(12) 0.0034(11)
O3 0.0540(18) 0.0226(13) 0.0281(13) 0.0044(11) -0.0091(13) -0.0083(13)
N1 0.0270(15) 0.0178(14) 0.0275(16) 0.0009(12) -0.0030(12) -0.0025(12)
C1 0.027(2) 0.047(2) 0.031(2) -0.0164(19) 0.0125(16) -0.0034(17)
C2 0.066(3) 0.067(4) 0.043(3) -0.009(3) 0.028(3) -0.016(3)
C3 0.033(2) 0.061(3) 0.055(3) -0.014(3) 0.007(2) 0.016(2)
C4 0.081(4) 0.030(2) 0.035(2) 0.0086(18) -0.023(2) -0.015(2)
C5 0.039(2) 0.029(2) 0.0300(19) 0.0015(15) -0.0097(16) -0.0006(16)
C6 0.048(2) 0.037(2) 0.036(2) 0.001(2) -0.015(2) 0.0054(18)
C7 0.042(2) 0.042(2) 0.044(2) -0.016(2) -0.015(2) -0.0034(18)
C8 0.037(2) 0.0230(18) 0.045(2) -0.0084(17) 0.0002(19) -0.0065(16)
C9 0.0297(18) 0.0178(16) 0.0322(18) -0.0043(15) 0.0040(15) -0.0017(14)
C10 0.051(2) 0.0176(16) 0.035(2) 0.0016(15) 0.0002(17) 0.0006(16)
C11 0.0293(19) 0.0258(17) 0.035(2) -0.0032(16) 0.0096(16) -0.0012(15)
C12 0.0207(17) 0.034(2) 0.042(2) 0.0005(18) 0.0062(16) 0.0035(15)
C13 0.037(2) 0.0292(19) 0.0322(19) -0.0036(18) 0.0102(15) -0.005(2)
C14 0.039(2) 0.0288(19) 0.0243(16) -0.0030(14) 0.0012(14) 0.0074(17)
C15 0.0264(16) 0.0321(17) 0.0271(16) -0.0094(14) 0.0049(13) 0.0012(18)
C16 0.061(3) 0.026(2) 0.056(3) 0.001(2) 0.014(3) 0.003(2)
C17 0.026(2) 0.070(4) 0.080(4) 0.004(3) -0.004(2) 0.018(3)
C18 0.058(3) 0.043(3) 0.052(3) -0.003(2) 0.016(2) -0.025(2)
C19 0.075(4) 0.052(3) 0.029(2) 0.0037(18) -0.006(2) 0.020(3)
C20 0.036(2) 0.063(3) 0.039(2) -0.018(2) -0.0038(19) -0.010(2)

loop_
_geom_bond_atom_site_label_1
_geom_bond_atom_site_label_2
_geom_bond_distance
_geom_bond_site_symmetry_2
_geom_bond_publ_flag
Ta1 O1 1.936(3) . ?
Ta1 O2 1.990(3) . ?
Ta1 O3 1.986(3) . ?
Ta1 C1 2.155(4) . ?
Ta1 N1 2.218(3) . ?
Ta1 C14 2.455(4) . ?
Ta1 C15 2.476(3) . ?
Ta1 C11 2.534(4) . ?
Ta1 C13 2.542(4) . ?
Ta1 C12 2.564(4) . ?
O1 C1 1.441(5) . ?
O2 C10 1.398(5) . ?
O3 C4 1.390(5) . ?
N1 C5 1.326(5) . ?
N1 C9 1.344(5) . ?
C1 C2 1.501(7) . ?
C1 C3 1.518(7) . ?
C4 C5 1.506(6) . ?
C5 C6 1.384(6) . ?
C6 C7 1.385(7) . ?
C7 C8 1.372(7) . ?
C8 C9 1.380(6) . ?
C9 C10 1.501(6) . ?
C11 C15 1.406(6) . ?
C11 C12 1.420(6) . ?
C11 C16 1.494(6) . ?
C12 C13 1.408(6) . ?
C12 C17 1.488(6) . ?
C13 C14 1.416(6) . ?
C13 C18 1.499(6) . ?
C14 C15 1.420(6) . ?
C14 C19 1.494(6) . ?
C15 C20 1.495(6) . ?
